data_4303698
loop_
_publ_author_name
'Miguel A. Galindo'
'David Amantia'
'Alberto Martinez-Martinez'
'William Clegg'
'Ross W. Harrington'
'Virtudes Moreno Martinez'
'Andrew Houlton'

_publ_section_title
;
Reactions of Pd(II) with Chelate-Tethered 2,6-Diaminopurine Derivatives:
N3-Coordination and Reaction of the Purine System
;
_journal_name_full 'Inorganic Chemistry'
_journal_page_first 11085
_journal_page_last 11091
_journal_paper_doi 10.1021/ic901475y
_journal_volume 48
_journal_year 2009
_chemical_formula_moiety 'C10 H18 Cl N8 Pd +,Cl -,2 H2 O'
_chemical_formula_sum 'C10 H22 Cl2 N8 O2 Pd'
_chemical_formula_weight 463.66
_chemical_name_systematic
;
 ?
;
_space_group_IT_number 2
_symmetry_cell_setting triclinic
_symmetry_space_group_name_Hall '-P 1'
_symmetry_space_group_name_H-M 'P -1'
_atom_sites_solution_hydrogens difmap
_atom_sites_solution_primary direct
_atom_sites_solution_secondary difmap
_audit_creation_method SHELXL-97
_cell_angle_alpha 88.564(17)
_cell_angle_beta 81.212(13)
_cell_angle_gamma 63.919(14)
_cell_formula_units_Z 2
_cell_length_a 6.9568(12)
_cell_length_b 7.4205(17)
_cell_length_c 18.158(3)
_cell_measurement_reflns_used 3748
_cell_measurement_temperature 120(2)
_cell_measurement_theta_max 27.48
_cell_measurement_theta_min 2.91
_cell_volume 831.1(3)
_computing_cell_refinement 'HKL DENZO'
_computing_data_collection 'Nonius COLLECT'
_computing_data_reduction 'HKL DENZO'
_computing_molecular_graphics 'Bruker SHELXTL'
_computing_publication_material 'Bruker SHELXTL and local programs'
_computing_structure_refinement 'Bruker SHELXTL'
_computing_structure_solution 'Bruker SHELXTL'
_diffrn_ambient_temperature 120(2)
_diffrn_measured_fraction_theta_full 0.999
_diffrn_measured_fraction_theta_max 0.988
_diffrn_measurement_device_type 'Bruker-Nonius KappaCCD diffractometer'
_diffrn_measurement_method '\f and \w scans'
_diffrn_radiation_monochromator '10cm confocal mirrors'
_diffrn_radiation_source 'Bruker-Nonius FR591 rotating anode'
_diffrn_radiation_type MoK\a
_diffrn_radiation_wavelength 0.71073
_diffrn_reflns_av_R_equivalents 0.0530
_diffrn_reflns_av_sigmaI/netI 0.0509
_diffrn_reflns_limit_h_max 8
_diffrn_reflns_limit_h_min -9
_diffrn_reflns_limit_k_max 9
_diffrn_reflns_limit_k_min -9
_diffrn_reflns_limit_l_max 23
_diffrn_reflns_limit_l_min -23
_diffrn_reflns_number 16817
_diffrn_reflns_theta_full 26.00
_diffrn_reflns_theta_max 27.70
_diffrn_reflns_theta_min 3.06
_diffrn_standards_number 0
_exptl_absorpt_coefficient_mu 1.460
_exptl_absorpt_correction_T_max 0.971
_exptl_absorpt_correction_T_min 0.553
_exptl_absorpt_correction_type multi-scan
_exptl_absorpt_process_details SCALEPACK
_exptl_crystal_colour yellow
_exptl_crystal_density_diffrn 1.853
_exptl_crystal_density_method 'not measured'
_exptl_crystal_description needle
_exptl_crystal_F_000 468
_exptl_crystal_size_max 0.46
_exptl_crystal_size_mid 0.03
_exptl_crystal_size_min 0.02
_refine_diff_density_max 1.295
_refine_diff_density_min -0.606
_refine_diff_density_rms 0.121
_refine_ls_extinction_coef 0.0018(7)
_refine_ls_extinction_expression Fc^*^=kFc[1+0.001xFc^2^\l^3^/sin(2\q)]^-1/4^
_refine_ls_extinction_method SHELXL
_refine_ls_goodness_of_fit_ref 1.063
_refine_ls_hydrogen_treatment mixed
_refine_ls_matrix_type full
_refine_ls_number_parameters 210
_refine_ls_number_reflns 3836
_refine_ls_number_restraints 7
_refine_ls_restrained_S_all 1.064
_refine_ls_R_factor_all 0.0457
_refine_ls_R_factor_gt 0.0373
_refine_ls_shift/su_max 0.001
_refine_ls_shift/su_mean 0.000
_refine_ls_structure_factor_coef Fsqd
_refine_ls_weighting_details 'calc w=1/[\s^2^(Fo^2^)+(0.0299P)^2^+1.4172P] where P=(Fo^2^+2Fc^2^)/3'
_refine_ls_weighting_scheme calc
_refine_ls_wR_factor_gt 0.0820
_refine_ls_wR_factor_ref 0.0855
_reflns_number_gt 3305
_reflns_number_total 3836
_reflns_threshold_expression I>2\s(I)
_cod_data_source_file ic901475y_si_001_1.cif
_cod_data_source_block ah121_compound1
_cod_database_code 4303698

loop_
_symmetry_equiv_pos_as_xyz
'x, y, z'
'-x, -y, -z'

loop_
_atom_site_label
_atom_site_type_symbol
_atom_site_fract_x
_atom_site_fract_y
_atom_site_fract_z
_atom_site_U_iso_or_equiv
_atom_site_adp_type
_atom_site_occupancy
_atom_site_symmetry_multiplicity
_atom_site_calc_flag
_atom_site_refinement_flags
_atom_site_disorder_assembly
_atom_site_disorder_group
Pd Pd 0.61755(4) 0.65364(4) 0.250480(14) 0.01697(10) Uani 1 1 d . . .
Cl Cl 0.54978(13) 0.92727(12) 0.32523(5) 0.02240(19) Uani 1 1 d . . .
N1 N 0.2155(4) 0.5080(4) 0.42099(15) 0.0175(6) Uani 1 1 d . . .
N2 N 0.1523(5) 0.7118(5) 0.32121(17) 0.0222(6) Uani 1 1 d D . .
H2A H 0.192(8) 0.718(8) 0.2684(12) 0.059(15) Uiso 1 1 d D . .
H2B H 0.002(3) 0.751(6) 0.339(2) 0.033(11) Uiso 1 1 d D . .
C2 C 0.2978(5) 0.5728(5) 0.36046(18) 0.0164(7) Uani 1 1 d . . .
N3 N 0.5109(4) 0.5162(4) 0.33494(15) 0.0163(6) Uani 1 1 d . . .
C4 C 0.6433(5) 0.3742(5) 0.37635(17) 0.0160(6) Uani 1 1 d . . .
C5 C 0.5763(5) 0.2974(5) 0.43982(17) 0.0152(6) Uani 1 1 d . . .
N6 N 0.2672(5) 0.3098(5) 0.52291(16) 0.0218(6) Uani 1 1 d D . .
H6A H 0.350(6) 0.221(5) 0.5550(19) 0.030(11) Uiso 1 1 d D . .
H6B H 0.114(3) 0.361(6) 0.538(2) 0.029(11) Uiso 1 1 d D . .
C6 C 0.3509(5) 0.3711(5) 0.46227(18) 0.0177(7) Uani 1 1 d . . .
N7 N 0.7514(4) 0.1558(4) 0.46844(15) 0.0186(6) Uani 1 1 d . . .
C8 C 0.9186(6) 0.1491(5) 0.42293(18) 0.0195(7) Uani 1 1 d . . .
H8 H 1.0641 0.0641 0.4289 0.023 Uiso 1 1 calc R . .
N9 N 0.8637(4) 0.2779(4) 0.36495(15) 0.0173(6) Uani 1 1 d . . .
C10 C 1.0149(5) 0.2993(5) 0.30417(18) 0.0193(7) Uani 1 1 d . . .
H10A H 1.1579 0.2541 0.3204 0.023 Uiso 1 1 calc R . .
H10B H 0.9620 0.4430 0.2930 0.023 Uiso 1 1 calc R . .
C11 C 1.0421(6) 0.1790(6) 0.2334(2) 0.0264(8) Uani 1 1 d . . .
H11A H 1.1358 0.2103 0.1938 0.032 Uiso 1 1 calc R . .
H11B H 1.1206 0.0346 0.2429 0.032 Uiso 1 1 calc R . .
C12 C 0.8374(7) 0.2109(6) 0.2035(2) 0.0276(8) Uani 1 1 d . . .
H12A H 0.8780 0.1116 0.1616 0.033 Uiso 1 1 calc R . .
H12B H 0.7414 0.1827 0.2432 0.033 Uiso 1 1 calc R . .
N13 N 0.7137(5) 0.4132(5) 0.17721(16) 0.0226(6) Uani 1 1 d D . .
H13 H 0.581(5) 0.415(7) 0.168(2) 0.041(13) Uiso 1 1 d D . .
C14 C 0.8282(7) 0.4517(6) 0.1063(2) 0.0330(10) Uani 1 1 d . . .
H14A H 0.8215 0.3737 0.0641 0.040 Uiso 1 1 calc R . .
H14B H 0.9825 0.4087 0.1102 0.040 Uiso 1 1 calc R . .
C15 C 0.7211(7) 0.6722(7) 0.0927(2) 0.0326(9) Uani 1 1 d . . .
H15A H 0.8053 0.7035 0.0496 0.039 Uiso 1 1 calc R . .
H15B H 0.5729 0.7122 0.0819 0.039 Uiso 1 1 calc R . .
N16 N 0.7128(5) 0.7815(5) 0.16154(17) 0.0230(6) Uani 1 1 d D . .
H16A H 0.627(6) 0.923(3) 0.161(2) 0.030(11) Uiso 1 1 d D . .
H16B H 0.862(4) 0.759(7) 0.161(2) 0.039(12) Uiso 1 1 d D . .

loop_
_atom_site_aniso_label
_atom_site_aniso_U_11
_atom_site_aniso_U_22
_atom_site_aniso_U_33
_atom_site_aniso_U_23
_atom_site_aniso_U_13
_atom_site_aniso_U_12
Pd 0.01764(15) 0.01749(16) 0.01895(15) 0.00702(10) -0.00629(10) -0.00986(11)
Cl 0.0215(4) 0.0153(4) 0.0288(4) 0.0030(3) -0.0036(3) -0.0069(3)
N1 0.0169(14) 0.0202(15) 0.0173(13) 0.0023(11) -0.0049(11) -0.0093(12)
N2 0.0187(15) 0.0220(16) 0.0246(15) 0.0074(13) -0.0067(12) -0.0072(13)
C2 0.0161(15) 0.0150(16) 0.0175(15) 0.0018(13) -0.0045(13) -0.0058(13)
N3 0.0177(13) 0.0161(14) 0.0164(13) 0.0053(11) -0.0034(11) -0.0087(12)
C4 0.0191(16) 0.0143(16) 0.0146(15) -0.0001(12) -0.0036(13) -0.0072(13)
C5 0.0172(15) 0.0123(16) 0.0138(14) 0.0005(12) -0.0034(12) -0.0041(13)
N6 0.0190(15) 0.0280(17) 0.0171(14) 0.0070(12) -0.0020(12) -0.0097(13)
C6 0.0208(16) 0.0162(17) 0.0167(15) 0.0007(13) -0.0050(13) -0.0080(14)
N7 0.0188(14) 0.0185(15) 0.0169(13) 0.0016(11) -0.0033(11) -0.0067(12)
C8 0.0198(17) 0.0166(17) 0.0179(16) 0.0021(13) -0.0054(13) -0.0035(14)
N9 0.0149(13) 0.0166(15) 0.0183(13) 0.0016(11) -0.0018(11) -0.0053(11)
C10 0.0164(16) 0.0175(17) 0.0217(16) 0.0055(13) -0.0022(13) -0.0060(14)
C11 0.030(2) 0.0196(19) 0.0230(18) 0.0019(14) 0.0049(15) -0.0082(16)
C12 0.044(2) 0.023(2) 0.0192(17) 0.0000(15) 0.0000(16) -0.0194(18)
N13 0.0334(17) 0.0273(17) 0.0163(14) 0.0040(12) -0.0042(13) -0.0219(14)
C14 0.059(3) 0.042(3) 0.0146(16) 0.0036(16) -0.0024(17) -0.039(2)
C15 0.046(2) 0.050(3) 0.0213(18) 0.0171(17) -0.0173(17) -0.036(2)
N16 0.0249(16) 0.0241(17) 0.0250(15) 0.0124(13) -0.0086(13) -0.0143(14)

loop_
_atom_type_symbol
_atom_type_description
_atom_type_scat_dispersion_real
_atom_type_scat_dispersion_imag
_atom_type_scat_source
C C 0.0033 0.0016 'International Tables Vol C Tables 4.2.6.8 and 6.1.1.4'
H H 0.0000 0.0000 'International Tables Vol C Tables 4.2.6.8 and 6.1.1.4'
N N 0.0061 0.0033 'International Tables Vol C Tables 4.2.6.8 and 6.1.1.4'
Cl Cl 0.1484 0.1585 'International Tables Vol C Tables 4.2.6.8 and 6.1.1.4'
Pd Pd -0.9988 1.0072 'International Tables Vol C Tables 4.2.6.8 and 6.1.1.4'
O O 0.0106 0.0060 'International Tables Vol C Tables 4.2.6.8 and 6.1.1.4'

loop_
_geom_angle_atom_site_label_1
_geom_angle_atom_site_label_2
_geom_angle_atom_site_label_3
_geom_angle
_geom_angle_site_symmetry_1
_geom_angle_site_symmetry_3
_geom_angle_publ_flag
Cl Pd N3 93.79(8) . . ?
Cl Pd N13 172.43(8) . . ?
Cl Pd N16 89.74(10) . . ?
N3 Pd N13 92.22(11) . . ?
N3 Pd N16 175.58(12) . . ?
N13 Pd N16 84.48(12) . . ?
C2 N1 C6 119.4(3) . . ?
H2A N2 H2B 117(4) . . ?
H2A N2 C2 119(3) . . ?
H2B N2 C2 117(3) . . ?
N1 C2 N2 116.5(3) . . ?
N1 C2 N3 126.5(3) . . ?
N2 C2 N3 116.9(3) . . ?
Pd N3 C2 123.1(2) . . ?
Pd N3 C4 123.8(2) . . ?
C2 N3 C4 112.7(3) . . ?
N3 C4 C5 125.6(3) . . ?
N3 C4 N9 128.5(3) . . ?
C5 C4 N9 106.0(3) . . ?
C4 C5 C6 116.7(3) . . ?
C4 C5 N7 110.9(3) . . ?
C6 C5 N7 132.3(3) . . ?
H6A N6 H6B 115(4) . . ?
H6A N6 C6 123(3) . . ?
H6B N6 C6 122(3) . . ?
N1 C6 C5 119.0(3) . . ?
N1 C6 N6 118.9(3) . . ?
C5 C6 N6 122.1(3) . . ?
C5 N7 C8 104.0(3) . . ?
N7 C8 H8 123.3 . . ?
N7 C8 N9 113.5(3) . . ?
H8 C8 N9 123.3 . . ?
C4 N9 C8 105.6(3) . . ?
C4 N9 C10 128.3(3) . . ?
C8 N9 C10 126.1(3) . . ?
N9 C10 H10A 109.1 . . ?
N9 C10 H10B 109.1 . . ?
N9 C10 C11 112.7(3) . . ?
H10A C10 H10B 107.8 . . ?
H10A C10 C11 109.1 . . ?
H10B C10 C11 109.1 . . ?
C10 C11 H11A 108.0 . . ?
C10 C11 H11B 108.0 . . ?
C10 C11 C12 117.4(3) . . ?
H11A C11 H11B 107.2 . . ?
H11A C11 C12 108.0 . . ?
H11B C11 C12 108.0 . . ?
C11 C12 H12A 108.4 . . ?
C11 C12 H12B 108.4 . . ?
C11 C12 N13 115.4(3) . . ?
H12A C12 H12B 107.5 . . ?
H12A C12 N13 108.4 . . ?
H12B C12 N13 108.4 . . ?
Pd N13 C12 117.7(2) . . ?
Pd N13 H13 105(3) . . ?
Pd N13 C14 108.0(2) . . ?
C12 N13 H13 105(3) . . ?
C12 N13 C14 112.2(3) . . ?
H13 N13 C14 109(3) . . ?
N13 C14 H14A 109.9 . . ?
N13 C14 H14B 109.9 . . ?
N13 C14 C15 109.0(3) . . ?
H14A C14 H14B 108.3 . . ?
H14A C14 C15 109.9 . . ?
H14B C14 C15 109.9 . . ?
C14 C15 H15A 110.3 . . ?
C14 C15 H15B 110.3 . . ?
C14 C15 N16 107.2(3) . . ?
H15A C15 H15B 108.5 . . ?
H15A C15 N16 110.3 . . ?
H15B C15 N16 110.3 . . ?
Pd N16 C15 108.1(2) . . ?
Pd N16 H16A 113(2) . . ?
Pd N16 H16B 110(3) . . ?
C15 N16 H16A 113(2) . . ?
C15 N16 H16B 105(3) . . ?
H16A N16 H16B 107(4) . . ?

loop_
_geom_bond_atom_site_label_1
_geom_bond_atom_site_label_2
_geom_bond_distance
_geom_bond_site_symmetry_2
_geom_bond_publ_flag
Pd Cl 2.2996(10) . ?
Pd N3 2.045(3) . ?
Pd N13 2.049(3) . ?
Pd N16 2.024(3) . ?
N1 C2 1.338(4) . ?
N1 C6 1.348(4) . ?
N2 H2A 0.963(19) . ?
N2 H2B 0.957(19) . ?
N2 C2 1.364(4) . ?
C2 N3 1.357(4) . ?
N3 C4 1.358(4) . ?
C4 C5 1.381(4) . ?
C4 N9 1.361(4) . ?
C5 C6 1.409(5) . ?
C5 N7 1.378(4) . ?
N6 H6A 0.925(19) . ?
N6 H6B 0.956(19) . ?
N6 C6 1.330(4) . ?
N7 C8 1.302(4) . ?
C8 H8 0.950 . ?
C8 N9 1.385(4) . ?
N9 C10 1.460(4) . ?
C10 H10A 0.990 . ?
C10 H10B 0.990 . ?
C10 C11 1.522(5) . ?
C11 H11A 0.990 . ?
C11 H11B 0.990 . ?
C11 C12 1.521(6) . ?
C12 H12A 0.990 . ?
C12 H12B 0.990 . ?
C12 N13 1.475(5) . ?
N13 H13 0.956(19) . ?
N13 C14 1.498(4) . ?
C14 H14A 0.990 . ?
C14 H14B 0.990 . ?
C14 C15 1.502(6) . ?
C15 H15A 0.990 . ?
C15 H15B 0.990 . ?
C15 N16 1.487(5) . ?
N16 H16A 0.950(19) . ?
N16 H16B 0.979(19) . ?

loop_
_geom_hbond_atom_site_label_D
_geom_hbond_atom_site_label_H
_geom_hbond_atom_site_label_A
_geom_hbond_distance_DH
_geom_hbond_distance_HA
_geom_hbond_distance_DA
_geom_hbond_angle_DHA
_geom_hbond_site_symmetry_A
N2 H2B Cl 0.957(19) 2.88(3) 3.762(3) 154(3) 1_455
N6 H6A Cl 0.925(19) 2.47(2) 3.343(3) 158(3) 2_666
N6 H6B N1 0.956(19) 2.08(2) 3.029(4) 174(4) 2_566

loop_
_geom_torsion_atom_site_label_1
_geom_torsion_atom_site_label_2
_geom_torsion_atom_site_label_3
_geom_torsion_atom_site_label_4
_geom_torsion
_geom_torsion_site_symmetry_1
_geom_torsion_site_symmetry_2
_geom_torsion_site_symmetry_3
_geom_torsion_site_symmetry_4
_geom_torsion_publ_flag
C6 N1 C2 N2 -179.8(3) . . . . ?
C6 N1 C2 N3 -0.8(5) . . . . ?
N1 C2 N3 Pd -171.1(2) . . . . ?
N1 C2 N3 C4 2.5(5) . . . . ?
N2 C2 N3 Pd 7.9(4) . . . . ?
N2 C2 N3 C4 -178.5(3) . . . . ?
Cl Pd N3 C2 77.2(2) . . . . ?
Cl Pd N3 C4 -95.7(2) . . . . ?
N13 Pd N3 C2 -107.4(3) . . . . ?
N13 Pd N3 C4 79.7(3) . . . . ?
Pd N3 C4 C5 170.9(2) . . . . ?
Pd N3 C4 N9 -9.6(5) . . . . ?
C2 N3 C4 C5 -2.7(5) . . . . ?
C2 N3 C4 N9 176.8(3) . . . . ?
N3 C4 C5 C6 1.2(5) . . . . ?
N3 C4 C5 N7 -180.0(3) . . . . ?
N9 C4 C5 C6 -178.4(3) . . . . ?
N9 C4 C5 N7 0.4(4) . . . . ?
C2 N1 C6 C5 -1.0(5) . . . . ?
C2 N1 C6 N6 179.1(3) . . . . ?
C4 C5 C6 N1 0.8(5) . . . . ?
C4 C5 C6 N6 -179.3(3) . . . . ?
N7 C5 C6 N1 -177.8(3) . . . . ?
N7 C5 C6 N6 2.2(6) . . . . ?
C4 C5 N7 C8 0.1(4) . . . . ?
C6 C5 N7 C8 178.7(4) . . . . ?
C5 N7 C8 N9 -0.6(4) . . . . ?
N3 C4 N9 C8 179.7(3) . . . . ?
N3 C4 N9 C10 -1.5(5) . . . . ?
C5 C4 N9 C8 -0.7(3) . . . . ?
C5 C4 N9 C10 178.1(3) . . . . ?
N7 C8 N9 C4 0.8(4) . . . . ?
N7 C8 N9 C10 -178.0(3) . . . . ?
C4 N9 C10 C11 -80.8(4) . . . . ?
C8 N9 C10 C11 97.8(4) . . . . ?
N9 C10 C11 C12 52.9(4) . . . . ?
C10 C11 C12 N13 65.2(4) . . . . ?
C11 C12 N13 Pd -55.6(4) . . . . ?
C11 C12 N13 C14 70.7(4) . . . . ?
N3 Pd N13 C12 -45.8(3) . . . . ?
N3 Pd N13 C14 -174.1(3) . . . . ?
N16 Pd N13 C12 137.1(3) . . . . ?
N16 Pd N13 C14 8.8(3) . . . . ?
Pd N13 C14 C15 -35.6(4) . . . . ?
C12 N13 C14 C15 -166.9(3) . . . . ?
N13 C14 C15 N16 52.8(4) . . . . ?
C14 C15 N16 Pd -43.9(3) . . . . ?
Cl Pd N16 C15 -165.4(2) . . . . ?
N13 Pd N16 C15 19.5(2) . . . . ?
